data_4329626
loop_
_publ_author_name
'Pramuditha Abhayawardhana'
'Patricia A. Marzilli'
'Theshini Perera'
'Frank R. Fronczek'
'Luigi G. Marzilli'

_publ_section_title
;
 New Monodentate Amidine Superbasic Ligands with a Single Configuration in
 fac-[Re(CO)3(5,5'- or 6,6'-Me2bipyridine)(amidine)]BF4 Complexes
;
_journal_name_full 'Inorganic Chemistry'
_journal_page_first 7271
_journal_page_last 7283
_journal_paper_doi 10.1021/ic300625n
_journal_volume 51
_journal_year 2012
_chemical_formula_moiety 'C23 H28 N4 O3 Re, 0.95(B F4), Br0.05'
_chemical_formula_sum 'C23 H28 B0.95 Br0.05 F3.8 N4 O3 Re'
_chemical_formula_weight 681.16
_chemical_name_systematic
; 
 ? 
;
_space_group_IT_number 14
_symmetry_cell_setting monoclinic
_symmetry_space_group_name_Hall '-P 2yn'
_symmetry_space_group_name_H-M 'P 1 21/n 1'
_atom_sites_solution_hydrogens geom
_atom_sites_solution_primary direct
_atom_sites_solution_secondary difmap
_audit_creation_method SHELXL-97
_cell_angle_alpha 90
_cell_angle_beta 105.347(6)
_cell_angle_gamma 90
_cell_formula_units_Z 4
_cell_length_a 13.3550(15)
_cell_length_b 13.2081(14)
_cell_length_c 14.7562(18)
_cell_measurement_reflns_used 6739
_cell_measurement_temperature 150.0(5)
_cell_measurement_theta_max 30.508
_cell_measurement_theta_min 2.546
_cell_volume 2510.1(5)
_computing_cell_refinement 'HKL Scalepack (Otwinowski & Minor 1997)'
_computing_data_collection 'COLLECT (Nonius, 2000)'
_computing_data_reduction 'HKL Denzo and Scalepack (Otwinowski & Minor 1997)'
_computing_molecular_graphics 'ORTEP-3 for Windows (Farrugia, 1997)'
_computing_publication_material 'SHELXL-97 (Sheldrick, 2008)'
_computing_structure_refinement 'SHELXL-97 (Sheldrick, 2008)'
_computing_structure_solution 'SIR97 (Altomare  et al., 1999)'
_diffrn_ambient_temperature 150.0(5)
_diffrn_measured_fraction_theta_full 0.999
_diffrn_measured_fraction_theta_max 0.923
_diffrn_measurement_device 'Nonius KappaCCD'
_diffrn_measurement_method ' \w and \f scans '
_diffrn_radiation_monochromator graphite
_diffrn_radiation_source 'fine-focus sealed tube'
_diffrn_radiation_type MoK\a
_diffrn_radiation_wavelength 0.71073
_diffrn_reflns_av_R_equivalents 0.0308
_diffrn_reflns_av_sigmaI/netI 0.0417
_diffrn_reflns_limit_h_max 19
_diffrn_reflns_limit_h_min -18
_diffrn_reflns_limit_k_max 17
_diffrn_reflns_limit_k_min -18
_diffrn_reflns_limit_l_max 21
_diffrn_reflns_limit_l_min -20
_diffrn_reflns_number 38056
_diffrn_reflns_theta_full 25.00
_diffrn_reflns_theta_max 30.5
_diffrn_reflns_theta_min 2.8
_exptl_absorpt_coefficient_mu 4.981
_exptl_absorpt_correction_T_max 0.722
_exptl_absorpt_correction_T_min 0.407
_exptl_absorpt_correction_type multi-scan
_exptl_absorpt_process_details 'HKL Scalepack (Otwinowski & Minor 1997)'
_exptl_crystal_colour yellow
_exptl_crystal_density_diffrn 1.802
_exptl_crystal_description fragment
_exptl_crystal_F_000 1335
_exptl_crystal_size_max 0.22
_exptl_crystal_size_mid 0.17
_exptl_crystal_size_min 0.07
_refine_diff_density_max 1.083
_refine_diff_density_min -1.854
_refine_diff_density_rms 0.147
_refine_ls_extinction_coef 0.00146(12)
_refine_ls_extinction_expression Fc^*^=kFc[1+0.001xFc^2^\l^3^/sin(2\q)]^-1/4^
_refine_ls_extinction_method SHELXL
_refine_ls_goodness_of_fit_ref 1.039
_refine_ls_hydrogen_treatment mixed
_refine_ls_matrix_type full
_refine_ls_number_parameters 344
_refine_ls_number_reflns 7045
_refine_ls_number_restraints 0
_refine_ls_restrained_S_all 1.039
_refine_ls_R_factor_all 0.0465
_refine_ls_R_factor_gt 0.0320
_refine_ls_shift/su_max 0.001
_refine_ls_shift/su_mean 0.000
_refine_ls_structure_factor_coef Fsqd
_refine_ls_weighting_details 'calc w=1/[\s^2^(Fo^2^)+(0.0343P)^2^+3.5449P] where P=(Fo^2^+2Fc^2^)/3'
_refine_ls_weighting_scheme calc
_refine_ls_wR_factor_gt 0.0697
_refine_ls_wR_factor_ref 0.0748
_reflns_number_gt 5702
_reflns_number_total 7045
_reflns_threshold_expression I>2\s(I)
_cod_data_source_file ic300625n_si_002_02.cif
_cod_data_source_block Pram17
_cod_original_sg_symbol_Hall '-P 2yn '
_cod_original_sg_symbol_H-M 'P 21/n '
_cod_original_formula_sum 'C23 H28 B0.95 Br0.05 F3.80 N4 O3 Re'
_cod_database_code 4329626

loop_
_symmetry_equiv_pos_as_xyz
'x, y, z'
'-x+1/2, y+1/2, -z+1/2'
'-x, -y, -z'
'x-1/2, -y-1/2, z-1/2'

loop_
_atom_site_label
_atom_site_type_symbol
_atom_site_fract_x
_atom_site_fract_y
_atom_site_fract_z
_atom_site_U_iso_or_equiv
_atom_site_adp_type
_atom_site_occupancy
_atom_site_symmetry_multiplicity
_atom_site_calc_flag
_atom_site_refinement_flags
_atom_site_disorder_assembly
_atom_site_disorder_group
Re1 Re 0.158354(10) 0.401857(10) 0.314068(9) 0.01727(6) Uani 1 1 d . . .
O1 O 0.2116(2) 0.2340(2) 0.1911(2) 0.0345(7) Uani 1 1 d . . .
O2 O -0.0756(2) 0.3903(2) 0.2180(2) 0.0381(8) Uani 1 1 d . . .
O3 O 0.1657(2) 0.5551(2) 0.1600(2) 0.0369(7) Uani 1 1 d . . .
N1 N 0.1363(2) 0.5055(2) 0.4215(2) 0.0180(6) Uani 1 1 d . . .
N2 N 0.1562(2) 0.3073(2) 0.4340(2) 0.0178(6) Uani 1 1 d . . .
N3 N 0.3207(2) 0.4089(2) 0.3940(2) 0.0223(6) Uani 1 1 d . . .
H3N H 0.329(3) 0.382(3) 0.450(3) 0.027 Uiso 1 1 d . . .
N4 N 0.5006(2) 0.3903(2) 0.4338(2) 0.0203(6) Uani 1 1 d . . .
C1 C 0.1226(3) 0.6058(3) 0.4081(3) 0.0221(7) Uani 1 1 d . . .
H1 H 0.1186 0.6325 0.3475 0.027 Uiso 1 1 calc R . .
C2 C 0.1139(3) 0.6723(3) 0.4786(3) 0.0243(8) Uani 1 1 d . . .
C3 C 0.1199(3) 0.6316(3) 0.5668(3) 0.0267(8) Uani 1 1 d . . .
H3 H 0.1144 0.6745 0.6169 0.032 Uiso 1 1 calc R . .
C4 C 0.1341(3) 0.5280(3) 0.5814(3) 0.0243(8) Uani 1 1 d . . .
H4 H 0.1385 0.4998 0.6415 0.029 Uiso 1 1 calc R . .
C5 C 0.1418(3) 0.4660(3) 0.5076(3) 0.0203(7) Uani 1 1 d . . .
C6 C 0.1559(3) 0.3551(3) 0.5152(3) 0.0198(7) Uani 1 1 d . . .
C7 C 0.1695(3) 0.3019(3) 0.5984(3) 0.0279(8) Uani 1 1 d . . .
H7 H 0.1688 0.3366 0.6546 0.033 Uiso 1 1 calc R . .
C8 C 0.1841(3) 0.1981(3) 0.5996(3) 0.0314(9) Uani 1 1 d . . .
H8 H 0.1954 0.1613 0.6567 0.038 Uiso 1 1 calc R . .
C9 C 0.1822(3) 0.1484(3) 0.5163(3) 0.0286(9) Uani 1 1 d . . .
C10 C 0.1675(3) 0.2059(3) 0.4358(3) 0.0246(8) Uani 1 1 d . . .
H10 H 0.1652 0.1722 0.3784 0.030 Uiso 1 1 calc R . .
C11 C 0.1024(3) 0.7841(3) 0.4600(3) 0.0347(9) Uani 1 1 d . . .
H11A H 0.0512 0.8118 0.4902 0.052 Uiso 1 1 calc R . .
H11B H 0.0789 0.7960 0.3921 0.052 Uiso 1 1 calc R . .
H11C H 0.1694 0.8176 0.4855 0.052 Uiso 1 1 calc R . .
C12 C 0.1946(4) 0.0353(3) 0.5122(3) 0.0413(11) Uani 1 1 d . . .
H12A H 0.2430 0.0192 0.4747 0.062 Uiso 1 1 calc R . .
H12B H 0.1270 0.0043 0.4834 0.062 Uiso 1 1 calc R . .
H12C H 0.2218 0.0087 0.5760 0.062 Uiso 1 1 calc R . .
C13 C 0.1890(3) 0.2972(3) 0.2354(3) 0.0228(7) Uani 1 1 d . . .
C14 C 0.0120(3) 0.3924(3) 0.2550(3) 0.0248(8) Uani 1 1 d . . .
C15 C 0.1642(3) 0.4983(3) 0.2177(3) 0.0233(8) Uani 1 1 d . . .
C16 C 0.4100(3) 0.4164(2) 0.3735(3) 0.0197(7) Uani 1 1 d . . .
C17 C 0.4109(3) 0.4555(3) 0.2785(3) 0.0301(9) Uani 1 1 d . . .
H17A H 0.3608 0.4175 0.2300 0.045 Uiso 1 1 calc R . .
H17B H 0.4806 0.4473 0.2694 0.045 Uiso 1 1 calc R . .
H17C H 0.3921 0.5274 0.2739 0.045 Uiso 1 1 calc R . .
C18 C 0.5037(3) 0.3408(3) 0.5232(3) 0.0260(8) Uani 1 1 d . . .
H18A H 0.4500 0.3712 0.5500 0.031 Uiso 1 1 calc R . .
H18B H 0.5722 0.3531 0.5679 0.031 Uiso 1 1 calc R . .
C19 C 0.4851(3) 0.2269(3) 0.5124(3) 0.0343(10) Uani 1 1 d . . .
H19A H 0.4130 0.2153 0.4742 0.041 Uiso 1 1 calc R . .
H19B H 0.4913 0.1974 0.5754 0.041 Uiso 1 1 calc R . .
C20 C 0.5589(4) 0.1706(3) 0.4668(3) 0.0415(11) Uani 1 1 d . . .
H20A H 0.6312 0.1851 0.5029 0.050 Uiso 1 1 calc R . .
H20B H 0.5473 0.0969 0.4711 0.050 Uiso 1 1 calc R . .
C21 C 0.5469(3) 0.1980(3) 0.3642(3) 0.0364(10) Uani 1 1 d . . .
H21A H 0.4722 0.2088 0.3338 0.044 Uiso 1 1 calc R . .
H21B H 0.5698 0.1394 0.3330 0.044 Uiso 1 1 calc R . .
C22 C 0.6065(3) 0.2916(3) 0.3463(3) 0.0342(10) Uani 1 1 d . . .
H22A H 0.6806 0.2731 0.3574 0.041 Uiso 1 1 calc R . .
H22B H 0.5805 0.3105 0.2792 0.041 Uiso 1 1 calc R . .
C23 C 0.5994(3) 0.3844(3) 0.4059(3) 0.0251(8) Uani 1 1 d . . .
H23A H 0.6581 0.3832 0.4632 0.030 Uiso 1 1 calc R . .
H23B H 0.6065 0.4461 0.3700 0.030 Uiso 1 1 calc R . .
F1 F 0.8323(4) 0.0074(4) 0.2604(4) 0.0588(15) Uani 0.64 1 d P A 1
F2 F 0.8122(5) 0.1682(4) 0.3081(5) 0.0463(17) Uani 0.64 1 d P A 1
F3 F 0.9009(16) 0.1350(8) 0.1984(14) 0.079(4) Uani 0.64 1 d P A 1
F4 F 0.9656(4) 0.0855(4) 0.3580(3) 0.0600(15) Uani 0.64 1 d P A 1
F1A F 0.8934(10) -0.0015(9) 0.3057(8) 0.0588(15) Uani 0.31 1 d P A 2
F2A F 0.7842(13) 0.1303(11) 0.2987(13) 0.0463(17) Uani 0.31 1 d P A 2
F3A F 0.881(4) 0.106(2) 0.196(3) 0.079(4) Uani 0.31 1 d P A 2
F4A F 0.9591(8) 0.1534(10) 0.3296(7) 0.0600(15) Uani 0.31 1 d P A 2
B1 B 0.8774(3) 0.0984(2) 0.2800(2) 0.0308(7) Uani 0.95 1 d P . .
Br1 Br 0.8774(3) 0.0984(2) 0.2800(2) 0.0308(7) Uani 0.05 1 d P . .

loop_
_atom_site_aniso_label
_atom_site_aniso_U_11
_atom_site_aniso_U_22
_atom_site_aniso_U_33
_atom_site_aniso_U_23
_atom_site_aniso_U_13
_atom_site_aniso_U_12
Re1 0.01642(8) 0.02145(8) 0.01448(8) -0.00119(6) 0.00502(5) 0.00071(6)
O1 0.0357(16) 0.0363(16) 0.0301(15) -0.0119(13) 0.0061(13) 0.0076(13)
O2 0.0198(15) 0.063(2) 0.0297(16) -0.0100(15) 0.0030(13) 0.0012(14)
O3 0.0434(18) 0.0408(17) 0.0295(16) 0.0118(14) 0.0150(14) 0.0086(14)
N1 0.0162(14) 0.0240(15) 0.0154(14) -0.0036(12) 0.0070(12) -0.0006(12)
N2 0.0153(13) 0.0221(14) 0.0167(14) 0.0007(12) 0.0055(11) -0.0021(12)
N3 0.0174(15) 0.0307(17) 0.0203(15) 0.0007(13) 0.0076(13) 0.0010(13)
N4 0.0173(14) 0.0259(16) 0.0185(14) -0.0011(12) 0.0063(12) 0.0007(12)
C1 0.0182(17) 0.0259(18) 0.0226(18) -0.0003(15) 0.0064(15) 0.0000(14)
C2 0.0184(17) 0.0255(18) 0.030(2) -0.0023(16) 0.0083(16) -0.0020(15)
C3 0.0242(19) 0.032(2) 0.026(2) -0.0098(17) 0.0108(17) -0.0045(16)
C4 0.0221(18) 0.033(2) 0.0194(17) -0.0053(16) 0.0088(15) -0.0035(16)
C5 0.0130(15) 0.0271(18) 0.0205(17) -0.0020(15) 0.0040(14) -0.0006(14)
C6 0.0136(16) 0.0253(18) 0.0198(17) -0.0004(15) 0.0033(14) 0.0014(14)
C7 0.0273(19) 0.037(2) 0.0210(18) 0.0014(17) 0.0086(16) 0.0041(17)
C8 0.034(2) 0.035(2) 0.028(2) 0.0093(18) 0.0121(18) 0.0048(18)
C9 0.029(2) 0.029(2) 0.032(2) 0.0043(17) 0.0150(18) 0.0041(17)
C10 0.0264(19) 0.0244(18) 0.0247(18) -0.0035(16) 0.0098(16) -0.0028(16)
C11 0.041(2) 0.029(2) 0.037(2) -0.0058(19) 0.015(2) 0.0003(19)
C12 0.061(3) 0.030(2) 0.041(3) 0.007(2) 0.027(2) 0.006(2)
C13 0.0208(17) 0.0259(18) 0.0197(17) -0.0033(15) 0.0021(14) 0.0003(15)
C14 0.0253(19) 0.032(2) 0.0187(17) -0.0048(16) 0.0086(15) 0.0044(16)
C15 0.0241(18) 0.0267(18) 0.0203(18) 0.0022(15) 0.0081(15) 0.0054(15)
C16 0.0207(17) 0.0181(17) 0.0192(17) -0.0020(13) 0.0035(14) -0.0008(13)
C17 0.0211(19) 0.044(2) 0.0240(19) 0.0097(18) 0.0043(16) 0.0001(17)
C18 0.0219(18) 0.038(2) 0.0165(17) 0.0012(16) 0.0020(15) 0.0015(16)
C19 0.032(2) 0.039(2) 0.029(2) 0.0119(19) 0.0041(18) -0.0026(18)
C20 0.042(3) 0.030(2) 0.047(3) 0.003(2) 0.004(2) 0.003(2)
C21 0.036(2) 0.032(2) 0.042(3) -0.008(2) 0.013(2) 0.0005(19)
C22 0.025(2) 0.040(2) 0.042(2) -0.010(2) 0.0160(19) -0.0024(18)
C23 0.0133(16) 0.032(2) 0.030(2) -0.0012(16) 0.0061(15) -0.0010(14)
F1 0.082(4) 0.049(2) 0.056(4) -0.024(3) 0.036(3) -0.020(3)
F2 0.052(4) 0.055(5) 0.033(2) -0.010(3) 0.013(3) 0.028(3)
F3 0.139(9) 0.055(7) 0.078(3) 0.047(6) 0.090(5) 0.054(7)
F4 0.0288(19) 0.108(5) 0.037(3) -0.002(3) -0.0026(19) 0.013(3)
F1A 0.082(4) 0.049(2) 0.056(4) -0.024(3) 0.036(3) -0.020(3)
F2A 0.052(4) 0.055(5) 0.033(2) -0.010(3) 0.013(3) 0.028(3)
F3A 0.139(9) 0.055(7) 0.078(3) 0.047(6) 0.090(5) 0.054(7)
F4A 0.0288(19) 0.108(5) 0.037(3) -0.002(3) -0.0026(19) 0.013(3)
B1 0.0330(16) 0.0308(15) 0.0316(16) -0.0043(13) 0.0138(13) 0.0067(13)
Br1 0.0330(16) 0.0308(15) 0.0316(16) -0.0043(13) 0.0138(13) 0.0067(13)

loop_
_atom_type_symbol
_atom_type_description
_atom_type_scat_dispersion_real
_atom_type_scat_dispersion_imag
_atom_type_scat_source
C C 0.0033 0.0016 'International Tables Vol C Tables 4.2.6.8 and 6.1.1.4'
H H 0.0000 0.0000 'International Tables Vol C Tables 4.2.6.8 and 6.1.1.4'
B B 0.0013 0.0007 'International Tables Vol C Tables 4.2.6.8 and 6.1.1.4'
F F 0.0171 0.0103 'International Tables Vol C Tables 4.2.6.8 and 6.1.1.4'
N N 0.0061 0.0033 'International Tables Vol C Tables 4.2.6.8 and 6.1.1.4'
O O 0.0106 0.0060 'International Tables Vol C Tables 4.2.6.8 and 6.1.1.4'
Re Re -1.0185 7.2310 'International Tables Vol C Tables 4.2.6.8 and 6.1.1.4'
Br Br -0.2901 2.4595 'International Tables Vol C Tables 4.2.6.8 and 6.1.1.4'

loop_
_geom_angle_atom_site_label_1
_geom_angle_atom_site_label_2
_geom_angle_atom_site_label_3
_geom_angle
C13 Re1 C14 91.87(15)
C13 Re1 C15 88.45(16)
C14 Re1 C15 86.74(16)
C13 Re1 N1 171.00(14)
C14 Re1 N1 93.10(13)
C15 Re1 N1 99.32(14)
C13 Re1 N2 97.46(14)
C14 Re1 N2 95.79(14)
C15 Re1 N2 173.48(14)
N1 Re1 N2 74.58(11)
C13 Re1 N3 91.00(13)
C14 Re1 N3 174.36(13)
C15 Re1 N3 98.20(14)
N1 Re1 N3 83.44(11)
N2 Re1 N3 79.02(11)
C1 N1 C5 119.1(3)
C1 N1 Re1 123.6(2)
C5 N1 Re1 117.2(2)
C10 N2 C6 118.2(3)
C10 N2 Re1 124.1(2)
C6 N2 Re1 117.1(2)
C16 N3 Re1 135.6(3)
C16 N3 H3N 110(3)
Re1 N3 H3N 111(3)
C16 N4 C18 121.2(3)
C16 N4 C23 122.7(3)
C18 N4 C23 114.3(3)
N1 C1 C2 123.2(3)
N1 C1 H1 118.4
C2 C1 H1 118.4
C1 C2 C3 117.5(4)
C1 C2 C11 120.6(4)
C3 C2 C11 121.9(4)
C2 C3 C4 119.8(3)
C2 C3 H3 120.1
C4 C3 H3 120.1
C5 C4 C3 119.6(4)
C5 C4 H4 120.2
C3 C4 H4 120.2
N1 C5 C4 120.8(3)
N1 C5 C6 115.1(3)
C4 C5 C6 124.1(3)
N2 C6 C7 121.2(3)
N2 C6 C5 115.2(3)
C7 C6 C5 123.6(3)
C6 C7 C8 119.9(4)
C6 C7 H7 120.1
C8 C7 H7 120.1
C7 C8 C9 119.2(4)
C7 C8 H8 120.4
C9 C8 H8 120.4
C10 C9 C8 117.9(4)
C10 C9 C12 120.3(4)
C8 C9 C12 121.9(4)
N2 C10 C9 123.6(3)
N2 C10 H10 118.2
C9 C10 H10 118.2
C2 C11 H11A 109.5
C2 C11 H11B 109.5
H11A C11 H11B 109.5
C2 C11 H11C 109.5
H11A C11 H11C 109.5
H11B C11 H11C 109.5
C9 C12 H12A 109.5
C9 C12 H12B 109.5
H12A C12 H12B 109.5
C9 C12 H12C 109.5
H12A C12 H12C 109.5
H12B C12 H12C 109.5
O1 C13 Re1 176.9(3)
O2 C14 Re1 177.3(4)
O3 C15 Re1 178.7(4)
N3 C16 N4 122.9(3)
N3 C16 C17 118.5(3)
N4 C16 C17 118.7(3)
C16 C17 H17A 109.5
C16 C17 H17B 109.5
H17A C17 H17B 109.5
C16 C17 H17C 109.5
H17A C17 H17C 109.5
H17B C17 H17C 109.5
N4 C18 C19 112.4(3)
N4 C18 H18A 109.1
C19 C18 H18A 109.1
N4 C18 H18B 109.1
C19 C18 H18B 109.1
H18A C18 H18B 107.9
C18 C19 C20 114.8(4)
C18 C19 H19A 108.6
C20 C19 H19A 108.6
C18 C19 H19B 108.6
C20 C19 H19B 108.6
H19A C19 H19B 107.5
C21 C20 C19 114.4(4)
C21 C20 H20A 108.7
C19 C20 H20A 108.7
C21 C20 H20B 108.7
C19 C20 H20B 108.7
H20A C20 H20B 107.6
C20 C21 C22 116.2(4)
C20 C21 H21A 108.2
C22 C21 H21A 108.2
C20 C21 H21B 108.2
C22 C21 H21B 108.2
H21A C21 H21B 107.4
C23 C22 C21 115.8(3)
C23 C22 H22A 108.3
C21 C22 H22A 108.3
C23 C22 H22B 108.3
C21 C22 H22B 108.3
H22A C22 H22B 107.4
N4 C23 C22 113.4(3)
N4 C23 H23A 108.9
C22 C23 H23A 108.9
N4 C23 H23B 108.9
C22 C23 H23B 108.9
H23A C23 H23B 107.7
F3A B1 F4A 105(2)
F3A B1 F1A 108.0(14)
F4A B1 F1A 108.8(7)
F1 B1 F2 112.0(4)
F3A B1 F2A 116(2)
F4A B1 F2A 111.2(7)
F1A B1 F2A 108.4(9)
F1 B1 F3 108.2(8)
F2 B1 F3 108.8(7)
F1 B1 F4 107.2(4)
F2 B1 F4 106.6(4)
F3 B1 F4 114.1(10)

loop_
_geom_bond_atom_site_label_1
_geom_bond_atom_site_label_2
_geom_bond_distance
Re1 C13 1.918(4)
Re1 C14 1.922(4)
Re1 C15 1.927(4)
Re1 N1 2.172(3)
Re1 N2 2.173(3)
Re1 N3 2.179(3)
O1 C13 1.149(4)
O2 C14 1.152(5)
O3 C15 1.138(4)
N1 C1 1.345(4)
N1 C5 1.358(4)
N2 C10 1.347(5)
N2 C6 1.354(4)
N3 C16 1.310(5)
N3 H3N 0.88(4)
N4 C16 1.344(5)
N4 C18 1.463(5)
N4 C23 1.485(4)
C1 C2 1.389(5)
C1 H1 0.9500
C2 C3 1.390(5)
C2 C11 1.503(6)
C3 C4 1.391(6)
C3 H3 0.9500
C4 C5 1.387(5)
C4 H4 0.9500
C5 C6 1.478(5)
C6 C7 1.384(5)
C7 C8 1.385(6)
C7 H7 0.9500
C8 C9 1.387(6)
C8 H8 0.9500
C9 C10 1.380(5)
C9 C12 1.506(6)
C10 H10 0.9500
C11 H11A 0.9800
C11 H11B 0.9800
C11 H11C 0.9800
C12 H12A 0.9800
C12 H12B 0.9800
C12 H12C 0.9800
C16 C17 1.497(5)
C17 H17A 0.9800
C17 H17B 0.9800
C17 H17C 0.9800
C18 C19 1.526(6)
C18 H18A 0.9900
C18 H18B 0.9900
C19 C20 1.526(6)
C19 H19A 0.9900
C19 H19B 0.9900
C20 C21 1.523(6)
C20 H20A 0.9900
C20 H20B 0.9900
C21 C22 1.531(6)
C21 H21A 0.9900
C21 H21B 0.9900
C22 C23 1.526(5)
C22 H22A 0.9900
C22 H22B 0.9900
C23 H23A 0.9900
C23 H23B 0.9900
F1 B1 1.341(6)
F2 B1 1.404(7)
F3 B1 1.408(13)
F4 B1 1.423(6)
F1A B1 1.373(13)
F2A B1 1.408(18)
F3A B1 1.25(4)
F4A B1 1.354(12)

loop_
_geom_torsion_atom_site_label_1
_geom_torsion_atom_site_label_2
_geom_torsion_atom_site_label_3
_geom_torsion_atom_site_label_4
_geom_torsion
C14 Re1 N1 C1 -82.1(3)
C15 Re1 N1 C1 5.1(3)
N2 Re1 N1 C1 -177.2(3)
N3 Re1 N1 C1 102.4(3)
C14 Re1 N1 C5 101.1(3)
C15 Re1 N1 C5 -171.7(3)
N2 Re1 N1 C5 6.0(2)
N3 Re1 N1 C5 -74.4(2)
C13 Re1 N2 C10 -3.9(3)
C14 Re1 N2 C10 88.8(3)
N1 Re1 N2 C10 -179.6(3)
N3 Re1 N2 C10 -93.4(3)
C13 Re1 N2 C6 167.9(3)
C14 Re1 N2 C6 -99.5(3)
N1 Re1 N2 C6 -7.8(2)
N3 Re1 N2 C6 78.3(2)
C13 Re1 N3 C16 49.8(4)
C15 Re1 N3 C16 -38.8(4)
N1 Re1 N3 C16 -137.3(4)
N2 Re1 N3 C16 147.2(4)
C5 N1 C1 C2 0.2(5)
Re1 N1 C1 C2 -176.5(3)
N1 C1 C2 C3 0.0(5)
N1 C1 C2 C11 177.9(4)
C1 C2 C3 C4 0.0(5)
C11 C2 C3 C4 -177.9(4)
C2 C3 C4 C5 -0.2(5)
C1 N1 C5 C4 -0.4(5)
Re1 N1 C5 C4 176.5(3)
C1 N1 C5 C6 179.5(3)
Re1 N1 C5 C6 -3.6(4)
C3 C4 C5 N1 0.4(5)
C3 C4 C5 C6 -179.5(3)
C10 N2 C6 C7 1.6(5)
Re1 N2 C6 C7 -170.7(3)
C10 N2 C6 C5 -179.2(3)
Re1 N2 C6 C5 8.5(4)
N1 C5 C6 N2 -3.2(4)
C4 C5 C6 N2 176.6(3)
N1 C5 C6 C7 175.9(3)
C4 C5 C6 C7 -4.2(5)
N2 C6 C7 C8 0.3(6)
C5 C6 C7 C8 -178.8(3)
C6 C7 C8 C9 -1.7(6)
C7 C8 C9 C10 1.2(6)
C7 C8 C9 C12 -178.3(4)
C6 N2 C10 C9 -2.1(5)
Re1 N2 C10 C9 169.5(3)
C8 C9 C10 N2 0.7(6)
C12 C9 C10 N2 -179.8(4)
Re1 N3 C16 N4 -160.1(3)
Re1 N3 C16 C17 19.8(5)
C18 N4 C16 N3 7.1(5)
C23 N4 C16 N3 170.8(3)
C18 N4 C16 C17 -172.9(3)
C23 N4 C16 C17 -9.2(5)
C16 N4 C18 C19 82.2(4)
C23 N4 C18 C19 -82.8(4)
N4 C18 C19 C20 55.7(5)
C18 C19 C20 C21 -66.3(5)
C19 C20 C21 C22 84.9(5)
C20 C21 C22 C23 -45.4(5)
C16 N4 C23 C22 -74.4(5)
C18 N4 C23 C22 90.4(4)
C21 C22 C23 N4 -29.5(5)
